data_7012841
loop_
_publ_author_name
'Iwatsuki, Satoshi'
'Kashiwamura, Shinsaku'
'Kashiwabara, Kazuo'
'Suzuki, Takayoshi'
'Takagi, Hideo D.'

_publ_section_title
;
 Syntheses, crystal structures and isomerization kinetics of a series
 of [Co(dtc)~2~{P(OMe)~3-n~Ph~n~}~2~]^+^ (n = 0--2) complexes
 (dtc^-^ = N,N-dimethyldithiocarbamate): role of \s-donicity, \p-acidity,
 and cone angle of the P-ligands in the trans influence and trans effect
;
_journal_coden_ASTM DTARAF
_journal_issue 11
_journal_name_full 'Dalton Transactions'
_journal_page_first 2280
_journal_page_last 2292
_journal_paper_doi 10.1039/b301712e
_journal_year 2003
_chemical_formula_moiety 'C32 H38 Co N2 O2 P2 S4 1+, F6 P 1-'
_chemical_formula_sum 'C32 H38 Co F6 N2 O2 P3 S4'
_chemical_formula_weight 876.72
_chemical_name_common cis-[Co(dtc)~2~(P(OMe)Ph~2~)~2~]PF~6~
_chemical_name_systematic
; 
cis-Bis(N,N-dimethyldithiocarbamato)bis(methyl diphenylphosphinite)cobalt(III) 
Hexafluorophosphate
;
_space_group_IT_number 61
_symmetry_cell_setting orthorhombic
_symmetry_space_group_name_Hall '-P 2ac 2ab'
_symmetry_space_group_name_H-M 'P b c a'
_atom_sites_solution_hydrogens geom
_atom_sites_solution_primary direct
_atom_sites_solution_secondary difmap
_audit_creation_method SHELXL-97
_cell_angle_alpha 90.00
_cell_angle_beta 90.00
_cell_angle_gamma 90.00
_cell_formula_units_Z 8
_cell_length_a 18.893(6)
_cell_length_b 25.288(3)
_cell_length_c 16.688(2)
_cell_measurement_reflns_used 25
_cell_measurement_temperature 296(2)
_cell_measurement_theta_max 15.0
_cell_measurement_theta_min 14.8
_cell_volume 7973(3)
_computing_cell_refinement 'MSC/AFC Diffractometer Control'
_computing_data_collection 'MSC/AFC Diffractometer Control'
_computing_data_reduction 'teXsan Ver. 1.11'
_computing_molecular_graphics 'ORTEP in teXsan'
_computing_publication_material 'SHELXL-97 (Sheldrick, 1997)'
_computing_structure_refinement 'SHELXL-97 (Sheldrick, 1997)'
_computing_structure_solution 'SHELXS-86 (Sheldrick, 1990)'
_diffrn_ambient_temperature 296(2)
_diffrn_measured_fraction_theta_full 0.998
_diffrn_measured_fraction_theta_max 0.998
_diffrn_measurement_device_type 'Rigaku AFC5R'
_diffrn_measurement_method \w
_diffrn_radiation_monochromator graphite
_diffrn_radiation_source 'rotating anode'
_diffrn_radiation_type 'Mo K\a'
_diffrn_radiation_wavelength 0.71069
_diffrn_reflns_av_R_equivalents 0.0265
_diffrn_reflns_av_sigmaI/netI 0.1470
_diffrn_reflns_limit_h_max 26
_diffrn_reflns_limit_h_min -11
_diffrn_reflns_limit_k_max 35
_diffrn_reflns_limit_k_min -15
_diffrn_reflns_limit_l_max 23
_diffrn_reflns_limit_l_min 0
_diffrn_reflns_number 13392
_diffrn_reflns_theta_full 30.02
_diffrn_reflns_theta_max 30.02
_diffrn_reflns_theta_min 2.61
_diffrn_standards_decay_% 0.99
_diffrn_standards_interval_count 150
_diffrn_standards_number 3
_exptl_absorpt_coefficient_mu 0.820
_exptl_absorpt_correction_T_max 1.000
_exptl_absorpt_correction_T_min 0.906
_exptl_absorpt_correction_type psi-scan
_exptl_absorpt_process_details '(North, Phillips & Mathews, 1968)'
_exptl_crystal_colour red
_exptl_crystal_density_diffrn 1.461
_exptl_crystal_density_method 'not measured'
_exptl_crystal_description prism
_exptl_crystal_F_000 3600
_exptl_crystal_size_max 0.37
_exptl_crystal_size_mid 0.32
_exptl_crystal_size_min 0.22
_refine_diff_density_max 0.586
_refine_diff_density_min -0.575
_refine_diff_density_rms 0.077
_refine_ls_extinction_method none
_refine_ls_goodness_of_fit_ref 0.987
_refine_ls_hydrogen_treatment constr
_refine_ls_matrix_type full
_refine_ls_number_parameters 451
_refine_ls_number_reflns 11635
_refine_ls_number_restraints 0
_refine_ls_restrained_S_all 0.987
_refine_ls_R_factor_all 0.2147
_refine_ls_R_factor_gt 0.0467
_refine_ls_shift/su_max 0.001
_refine_ls_shift/su_mean 0.000
_refine_ls_structure_factor_coef Fsqd
_refine_ls_weighting_details 'calc w=1/[\s^2^(Fo^2^)+(0.0600P)^2^+0.0000P] where P=(Fo^2^+2Fc^2^)/3'
_refine_ls_weighting_scheme calc
_refine_ls_wR_factor_gt 0.1216
_refine_ls_wR_factor_ref 0.1606
_reflns_number_gt 4255
_reflns_number_total 11635
_reflns_threshold_expression 'I > 2\s(I)'
_cod_data_source_file b301712e.txt
_cod_data_source_block cisPPh2OMe
_cod_original_sg_symbol_H-M Pbca
_cod_database_code 7012841

loop_
_symmetry_equiv_pos_as_xyz
'x, y, z'
'x+1/2, -y+1/2, -z'
'-x, y+1/2, -z+1/2'
'-x+1/2, -y, z+1/2'
'-x, -y, -z'
'-x-1/2, y-1/2, z'
'x, -y-1/2, z-1/2'
'x-1/2, y, -z-1/2'

loop_
_atom_site_label
_atom_site_type_symbol
_atom_site_fract_x
_atom_site_fract_y
_atom_site_fract_z
_atom_site_U_iso_or_equiv
_atom_site_adp_type
_atom_site_occupancy
_atom_site_symmetry_multiplicity
_atom_site_calc_flag
_atom_site_refinement_flags
_atom_site_disorder_assembly
_atom_site_disorder_group
Co Co 0.19322(2) 0.441718(19) 0.35750(3) 0.03895(13) Uani 1 1 d . . .
S1 S 0.09902(5) 0.38785(4) 0.33580(6) 0.0465(2) Uani 1 1 d . . .
S2 S 0.19551(5) 0.42707(4) 0.22225(5) 0.0461(2) Uani 1 1 d . . .
S3 S 0.27000(5) 0.51068(4) 0.35061(7) 0.0548(3) Uani 1 1 d . . .
S4 S 0.12241(6) 0.51382(4) 0.33332(7) 0.0557(3) Uani 1 1 d . . .
P1 P 0.27492(5) 0.37754(4) 0.36548(6) 0.0413(2) Uani 1 1 d . . .
P2 P 0.19046(5) 0.45272(4) 0.49099(6) 0.0444(2) Uani 1 1 d . . .
P3 P 0.00892(9) 0.29844(6) 0.90055(9) 0.0828(4) Uani 1 1 d . . .
F1 F -0.0644(2) 0.32409(19) 0.8808(3) 0.1669(17) Uani 1 1 d . . .
F2 F -0.0296(3) 0.2463(2) 0.9113(3) 0.219(3) Uani 1 1 d . . .
F3 F 0.0211(4) 0.2884(3) 0.8150(3) 0.273(4) Uani 1 1 d . . .
F4 F -0.0035(2) 0.3077(3) 0.9889(3) 0.201(3) Uani 1 1 d . . .
F5 F 0.0462(3) 0.3500(2) 0.8939(5) 0.267(4) Uani 1 1 d . . .
F6 F 0.0806(2) 0.2741(2) 0.9266(3) 0.196(2) Uani 1 1 d . . .
O1 O 0.27551(14) 0.34814(10) 0.45035(14) 0.0530(7) Uani 1 1 d . . .
O4 O 0.27055(13) 0.45092(11) 0.52348(15) 0.0545(7) Uani 1 1 d . . .
N1 N 0.09387(17) 0.35828(13) 0.18113(19) 0.0510(8) Uani 1 1 d . . .
N2 N 0.2017(2) 0.60265(15) 0.3301(3) 0.0778(12) Uani 1 1 d . . .
C1 C 0.12416(18) 0.38669(14) 0.2369(2) 0.0424(8) Uani 1 1 d . . .
C2 C 0.0334(2) 0.32443(18) 0.1983(3) 0.0688(12) Uani 1 1 d . . .
H2A H -0.0007 0.3438 0.2292 0.083 Uiso 1 1 calc R . .
H2B H 0.0489 0.2941 0.2282 0.083 Uiso 1 1 calc R . .
H2C H 0.0122 0.3131 0.1490 0.083 Uiso 1 1 calc R . .
C3 C 0.1223(3) 0.3574(2) 0.0995(3) 0.0790(15) Uani 1 1 d . . .
H3A H 0.1518 0.3268 0.0928 0.099 Uiso 1 1 calc R . .
H3B H 0.1496 0.3888 0.0903 0.099 Uiso 1 1 calc R . .
H3C H 0.0839 0.3559 0.0618 0.099 Uiso 1 1 calc R . .
C4 C 0.1983(2) 0.55052(15) 0.3366(2) 0.0554(11) Uani 1 1 d . . .
C5 C 0.2687(4) 0.6298(2) 0.3401(4) 0.111(2) Uani 1 1 d . . .
H5A H 0.2904 0.6187 0.3893 0.129 Uiso 1 1 calc R . .
H5B H 0.2607 0.6672 0.3415 0.129 Uiso 1 1 calc R . .
H5C H 0.2993 0.6213 0.2960 0.129 Uiso 1 1 calc R . .
C6 C 0.1373(4) 0.6340(2) 0.3180(4) 0.115(2) Uani 1 1 d . . .
H6A H 0.1466 0.6702 0.3316 0.137 Uiso 1 1 calc R . .
H6B H 0.1002 0.6205 0.3516 0.137 Uiso 1 1 calc R . .
H6C H 0.1231 0.6318 0.2629 0.137 Uiso 1 1 calc R . .
C11 C 0.2691(2) 0.32243(14) 0.2958(2) 0.0451(9) Uani 1 1 d . . .
C12 C 0.2103(2) 0.28902(15) 0.3016(3) 0.0568(11) Uani 1 1 d . . .
H12 H 0.1775 0.2943 0.3424 0.070 Uiso 1 1 calc R . .
C13 C 0.2003(2) 0.24819(17) 0.2475(3) 0.0672(12) Uani 1 1 d . . .
H13 H 0.1607 0.2265 0.2519 0.082 Uiso 1 1 calc R . .
C14 C 0.2480(3) 0.23967(19) 0.1881(3) 0.0775(15) Uani 1 1 d . . .
H14 H 0.2399 0.2134 0.1502 0.092 Uiso 1 1 calc R . .
C15 C 0.3082(3) 0.26993(19) 0.1840(3) 0.0771(14) Uani 1 1 d . . .
H15 H 0.3424 0.2623 0.1457 0.095 Uiso 1 1 calc R . .
C16 C 0.3185(2) 0.31136(17) 0.2360(3) 0.0612(12) Uani 1 1 d . . .
H16 H 0.3588 0.3322 0.2313 0.075 Uiso 1 1 calc R . .
C17 C 0.36213(19) 0.40667(15) 0.3536(2) 0.0470(9) Uani 1 1 d . . .
C18 C 0.3836(2) 0.42935(15) 0.2808(3) 0.0553(10) Uani 1 1 d . . .
H18 H 0.3552 0.4259 0.2356 0.069 Uiso 1 1 calc R . .
C19 C 0.4466(2) 0.45680(18) 0.2759(3) 0.0669(13) Uani 1 1 d . . .
H19 H 0.4611 0.4712 0.2273 0.081 Uiso 1 1 calc R . .
C20 C 0.4876(2) 0.4628(2) 0.3428(4) 0.0811(16) Uani 1 1 d . . .
H20 H 0.5297 0.4817 0.3393 0.096 Uiso 1 1 calc R . .
C21 C 0.4681(2) 0.4419(2) 0.4142(4) 0.0782(15) Uani 1 1 d . . .
H21 H 0.4967 0.4465 0.4590 0.095 Uiso 1 1 calc R . .
C22 C 0.4052(2) 0.41332(18) 0.4204(3) 0.0625(12) Uani 1 1 d . . .
H22 H 0.3920 0.3987 0.4694 0.077 Uiso 1 1 calc R . .
C23 C 0.3162(3) 0.30033(19) 0.4654(3) 0.0804(15) Uani 1 1 d . . .
H23A H 0.3271 0.2979 0.5214 0.100 Uiso 1 1 calc R . .
H23B H 0.3594 0.3015 0.4351 0.100 Uiso 1 1 calc R . .
H23C H 0.2890 0.2700 0.4495 0.100 Uiso 1 1 calc R . .
C31 C 0.1586(2) 0.51725(16) 0.5219(2) 0.0497(10) Uani 1 1 d . . .
C32 C 0.0865(2) 0.5271(2) 0.5272(3) 0.0736(14) Uani 1 1 d . . .
H32 H 0.0544 0.4995 0.5202 0.089 Uiso 1 1 calc R . .
C33 C 0.0618(3) 0.5776(2) 0.5430(3) 0.0873(17) Uani 1 1 d . . .
H33 H 0.0133 0.5838 0.5462 0.101 Uiso 1 1 calc R . .
C34 C 0.1079(3) 0.6181(2) 0.5537(3) 0.0810(16) Uani 1 1 d . . .
H34 H 0.0910 0.6520 0.5639 0.094 Uiso 1 1 calc R . .
C35 C 0.1793(3) 0.6091(2) 0.5495(3) 0.0799(15) Uani 1 1 d . . .
H35 H 0.2108 0.6369 0.5576 0.099 Uiso 1 1 calc R . .
C36 C 0.2050(2) 0.55922(16) 0.5334(3) 0.0592(11) Uani 1 1 d . . .
H36 H 0.2535 0.5536 0.5302 0.069 Uiso 1 1 calc R . .
C37 C 0.1384(2) 0.40823(17) 0.5535(2) 0.0542(10) Uani 1 1 d . . .
C38 C 0.1211(2) 0.35777(18) 0.5272(2) 0.0569(11) Uani 1 1 d . . .
H38 H 0.1372 0.3462 0.4775 0.070 Uiso 1 1 calc R . .
C39 C 0.0802(2) 0.32447(19) 0.5737(3) 0.0684(12) Uani 1 1 d . . .
H39 H 0.0685 0.2910 0.5549 0.083 Uiso 1 1 calc R . .
C40 C 0.0568(3) 0.3408(2) 0.6476(3) 0.0838(16) Uani 1 1 d . . .
H40 H 0.0278 0.3188 0.6780 0.103 Uiso 1 1 calc R . .
C41 C 0.0762(3) 0.3894(3) 0.6766(3) 0.0911(17) Uani 1 1 d . . .
H41 H 0.0630 0.3994 0.7282 0.112 Uiso 1 1 calc R . .
C42 C 0.1150(3) 0.4236(2) 0.6300(3) 0.0783(14) Uani 1 1 d . . .
H42 H 0.1259 0.4571 0.6492 0.097 Uiso 1 1 calc R . .
C43 C 0.2907(3) 0.4416(2) 0.6052(3) 0.0796(15) Uani 1 1 d . . .
H43A H 0.2807 0.4056 0.6191 0.102 Uiso 1 1 calc R . .
H43B H 0.2645 0.4648 0.6397 0.102 Uiso 1 1 calc R . .
H43C H 0.3404 0.4483 0.6114 0.102 Uiso 1 1 calc R . .

loop_
_atom_site_aniso_label
_atom_site_aniso_U_11
_atom_site_aniso_U_22
_atom_site_aniso_U_33
_atom_site_aniso_U_23
_atom_site_aniso_U_13
_atom_site_aniso_U_12
Co 0.0353(2) 0.0436(3) 0.0380(3) -0.0003(2) 0.0001(2) 0.0043(2)
S1 0.0381(5) 0.0570(6) 0.0444(5) 0.0008(5) 0.0018(4) 0.0002(5)
S2 0.0463(5) 0.0550(6) 0.0371(5) 0.0037(4) 0.0019(4) 0.0012(5)
S3 0.0482(6) 0.0485(6) 0.0677(7) 0.0034(5) 0.0038(5) -0.0017(5)
S4 0.0517(6) 0.0561(6) 0.0594(6) -0.0003(5) -0.0073(5) 0.0153(5)
P1 0.0374(5) 0.0474(6) 0.0390(5) 0.0021(4) 0.0023(4) 0.0064(4)
P2 0.0390(5) 0.0538(6) 0.0405(5) -0.0077(4) -0.0013(4) 0.0036(5)
P3 0.0930(11) 0.0922(11) 0.0633(9) -0.0077(7) 0.0119(8) -0.0066(9)
F1 0.151(4) 0.173(4) 0.176(4) 0.026(3) -0.052(3) 0.022(3)
F2 0.265(6) 0.140(4) 0.253(6) 0.067(4) -0.111(5) -0.098(4)
F3 0.472(10) 0.276(7) 0.072(3) -0.012(3) 0.095(5) 0.051(7)
F4 0.131(3) 0.373(8) 0.099(3) -0.086(4) 0.006(2) 0.013(4)
F5 0.234(6) 0.146(5) 0.420(11) 0.084(6) -0.052(6) -0.096(5)
F6 0.117(3) 0.261(6) 0.209(5) 0.049(4) 0.043(3) 0.066(4)
O1 0.0572(16) 0.0593(17) 0.0426(15) 0.0086(13) 0.0034(13) 0.0146(14)
O4 0.0434(15) 0.0701(19) 0.0500(16) -0.0065(13) -0.0121(13) 0.0122(14)
N1 0.0474(19) 0.057(2) 0.0483(19) -0.0047(16) -0.0111(16) 0.0004(17)
N2 0.089(3) 0.051(2) 0.093(3) 0.015(2) 0.007(2) 0.011(2)
C1 0.0406(19) 0.048(2) 0.0386(19) 0.0026(17) -0.0023(16) 0.0083(17)
C2 0.059(3) 0.064(3) 0.083(3) -0.008(3) -0.015(2) -0.009(2)
C3 0.078(3) 0.108(4) 0.051(3) -0.026(3) -0.001(2) -0.002(3)
C4 0.067(3) 0.045(2) 0.054(2) 0.0034(18) 0.001(2) 0.010(2)
C5 0.122(5) 0.056(3) 0.155(6) 0.019(3) 0.018(4) -0.023(4)
C6 0.138(6) 0.064(3) 0.142(6) 0.030(3) 0.007(5) 0.038(4)
C11 0.048(2) 0.042(2) 0.045(2) 0.0060(17) -0.0006(18) 0.0103(18)
C12 0.059(3) 0.047(2) 0.065(3) 0.002(2) 0.002(2) 0.011(2)
C13 0.074(3) 0.046(2) 0.082(3) -0.004(2) -0.011(3) 0.000(2)
C14 0.112(4) 0.056(3) 0.065(3) -0.012(2) -0.001(3) 0.004(3)
C15 0.099(4) 0.063(3) 0.069(3) -0.012(2) 0.025(3) 0.011(3)
C16 0.064(3) 0.060(3) 0.060(3) -0.003(2) 0.020(2) 0.005(2)
C17 0.0368(19) 0.051(2) 0.053(2) -0.0065(19) 0.0059(18) 0.0093(18)
C18 0.045(2) 0.056(2) 0.066(3) 0.003(2) 0.008(2) 0.006(2)
C19 0.049(3) 0.065(3) 0.087(4) 0.007(3) 0.019(3) 0.007(2)
C20 0.043(2) 0.077(3) 0.123(5) -0.014(3) 0.014(3) -0.007(2)
C21 0.046(3) 0.090(4) 0.099(4) -0.029(3) -0.002(3) -0.004(3)
C22 0.043(2) 0.078(3) 0.067(3) -0.009(2) 0.001(2) 0.008(2)
C23 0.097(4) 0.076(3) 0.068(3) 0.024(3) -0.007(3) 0.027(3)
C31 0.047(2) 0.058(2) 0.044(2) -0.0147(19) -0.0037(18) 0.013(2)
C32 0.049(3) 0.080(3) 0.091(4) -0.037(3) -0.001(3) 0.007(2)
C33 0.061(3) 0.104(4) 0.097(4) -0.040(3) -0.005(3) 0.033(3)
C34 0.091(4) 0.077(4) 0.075(3) -0.025(3) -0.015(3) 0.034(3)
C35 0.082(4) 0.069(3) 0.090(4) -0.022(3) -0.025(3) 0.001(3)
C36 0.055(3) 0.057(3) 0.066(3) -0.012(2) -0.009(2) 0.009(2)
C37 0.051(2) 0.069(3) 0.043(2) 0.001(2) 0.0017(19) 0.004(2)
C38 0.056(2) 0.069(3) 0.045(2) 0.011(2) 0.003(2) 0.006(2)
C39 0.078(3) 0.061(3) 0.066(3) 0.015(2) 0.005(3) 0.000(3)
C40 0.091(4) 0.090(4) 0.070(4) 0.018(3) 0.024(3) 0.002(3)
C41 0.114(5) 0.112(5) 0.047(3) 0.004(3) 0.032(3) 0.014(4)
C42 0.096(4) 0.082(3) 0.056(3) -0.009(3) 0.019(3) -0.003(3)
C43 0.081(3) 0.097(4) 0.061(3) -0.006(3) -0.032(3) 0.011(3)

loop_
_atom_type_symbol
_atom_type_description
_atom_type_scat_dispersion_real
_atom_type_scat_dispersion_imag
_atom_type_scat_source
Co Co 0.3494 0.9721 'International Tables Vol C Tables 4.2.6.8 and 6.1.1.4'
S S 0.1246 0.1234 'International Tables Vol C Tables 4.2.6.8 and 6.1.1.4'
P P 0.1023 0.0942 'International Tables Vol C Tables 4.2.6.8 and 6.1.1.4'
F F 0.0171 0.0103 'International Tables Vol C Tables 4.2.6.8 and 6.1.1.4'
O O 0.0106 0.0060 'International Tables Vol C Tables 4.2.6.8 and 6.1.1.4'
N N 0.0061 0.0033 'International Tables Vol C Tables 4.2.6.8 and 6.1.1.4'
C C 0.0033 0.0016 'International Tables Vol C Tables 4.2.6.8 and 6.1.1.4'
H H 0.0000 0.0000 'International Tables Vol C Tables 4.2.6.8 and 6.1.1.4'

loop_
_geom_angle_atom_site_label_1
_geom_angle_atom_site_label_2
_geom_angle_atom_site_label_3
_geom_angle
_geom_angle_site_symmetry_1
_geom_angle_site_symmetry_3
_geom_angle_publ_flag
P1 Co P2 92.68(4) . . ?
P1 Co S1 96.59(4) . . ?
P2 Co S1 102.38(4) . . ?
P1 Co S3 96.83(4) . . ?
P2 Co S3 88.28(4) . . ?
S1 Co S3 162.42(4) . . ?
P1 Co S2 85.89(4) . . ?
P2 Co S2 177.78(4) . . ?
S1 Co S2 76.13(4) . . ?
S3 Co S2 93.57(4) . . ?
P1 Co S4 170.12(4) . . ?
P2 Co S4 93.58(4) . . ?
S1 Co S4 89.52(4) . . ?
S3 Co S4 75.73(4) . . ?
S2 Co S4 88.07(4) . . ?
C1 S1 Co 86.95(13) . . ?
C1 S2 Co 86.60(12) . . ?
C4 S3 Co 87.33(15) . . ?
C4 S4 Co 86.36(13) . . ?
O1 P1 C17 106.19(17) . . ?
O1 P1 C11 102.14(16) . . ?
C17 P1 C11 107.20(17) . . ?
O1 P1 Co 113.17(10) . . ?
C17 P1 Co 108.93(12) . . ?
C11 P1 Co 118.37(12) . . ?
O4 P2 C31 103.99(16) . . ?
O4 P2 C37 107.29(16) . . ?
C31 P2 C37 102.36(19) . . ?
O4 P2 Co 108.01(10) . . ?
C31 P2 Co 113.63(13) . . ?
C37 P2 Co 120.25(14) . . ?
F3 P3 F5 90.3(4) . . ?
F3 P3 F4 178.9(4) . . ?
F5 P3 F4 90.6(4) . . ?
F3 P3 F2 92.3(4) . . ?
F5 P3 F2 177.4(5) . . ?
F4 P3 F2 86.8(3) . . ?
F3 P3 F6 93.9(4) . . ?
F5 P3 F6 87.5(4) . . ?
F4 P3 F6 85.6(3) . . ?
F2 P3 F6 92.3(3) . . ?
F3 P3 F1 90.3(4) . . ?
F5 P3 F1 92.3(3) . . ?
F4 P3 F1 90.2(3) . . ?
F2 P3 F1 87.8(3) . . ?
F6 P3 F1 175.8(3) . . ?
C23 O1 P1 122.9(3) . . ?
C43 O4 P2 125.1(3) . . ?
C1 N1 C2 121.7(3) . . ?
C1 N1 C3 120.7(3) . . ?
C2 N1 C3 117.5(3) . . ?
C4 N2 C5 120.2(4) . . ?
C4 N2 C6 120.7(4) . . ?
C5 N2 C6 119.0(4) . . ?
N1 C1 S2 124.9(3) . . ?
N1 C1 S1 124.9(3) . . ?
S2 C1 S1 110.2(2) . . ?
N1 C2 H2A 109.5 . . ?
N1 C2 H2B 109.5 . . ?
H2A C2 H2B 109.5 . . ?
N1 C2 H2C 109.5 . . ?
H2A C2 H2C 109.5 . . ?
H2B C2 H2C 109.5 . . ?
N1 C3 H3A 109.5 . . ?
N1 C3 H3B 109.5 . . ?
H3A C3 H3B 109.5 . . ?
N1 C3 H3C 109.5 . . ?
H3A C3 H3C 109.5 . . ?
H3B C3 H3C 109.5 . . ?
N2 C4 S3 124.2(4) . . ?
N2 C4 S4 125.3(3) . . ?
S3 C4 S4 110.5(2) . . ?
N2 C5 H5A 109.5 . . ?
N2 C5 H5B 109.5 . . ?
H5A C5 H5B 109.5 . . ?
N2 C5 H5C 109.5 . . ?
H5A C5 H5C 109.5 . . ?
H5B C5 H5C 109.5 . . ?
N2 C6 H6A 109.5 . . ?
N2 C6 H6B 109.5 . . ?
H6A C6 H6B 109.5 . . ?
N2 C6 H6C 109.5 . . ?
H6A C6 H6C 109.5 . . ?
H6B C6 H6C 109.5 . . ?
C16 C11 C12 117.4(4) . . ?
C16 C11 P1 124.9(3) . . ?
C12 C11 P1 117.8(3) . . ?
C13 C12 C11 120.9(4) . . ?
C13 C12 H12 119.6 . . ?
C11 C12 H12 119.6 . . ?
C14 C13 C12 120.3(5) . . ?
C14 C13 H13 119.9 . . ?
C12 C13 H13 119.9 . . ?
C13 C14 C15 119.8(5) . . ?
C13 C14 H14 120.1 . . ?
C15 C14 H14 120.1 . . ?
C14 C15 C16 120.7(4) . . ?
C14 C15 H15 119.6 . . ?
C16 C15 H15 119.6 . . ?
C15 C16 C11 120.7(4) . . ?
C15 C16 H16 119.6 . . ?
C11 C16 H16 119.6 . . ?
C22 C17 C18 118.4(4) . . ?
C22 C17 P1 119.5(3) . . ?
C18 C17 P1 121.5(3) . . ?
C19 C18 C17 120.5(4) . . ?
C19 C18 H18 119.8 . . ?
C17 C18 H18 119.8 . . ?
C20 C19 C18 119.7(5) . . ?
C20 C19 H19 120.1 . . ?
C18 C19 H19 120.1 . . ?
C21 C20 C19 121.3(5) . . ?
C21 C20 H20 119.3 . . ?
C19 C20 H20 119.3 . . ?
C20 C21 C22 120.0(5) . . ?
C20 C21 H21 120.0 . . ?
C22 C21 H21 120.0 . . ?
C17 C22 C21 120.1(4) . . ?
C17 C22 H22 120.0 . . ?
C21 C22 H22 120.0 . . ?
O1 C23 H23A 109.5 . . ?
O1 C23 H23B 109.5 . . ?
H23A C23 H23B 109.5 . . ?
O1 C23 H23C 109.5 . . ?
H23A C23 H23C 109.5 . . ?
H23B C23 H23C 109.5 . . ?
C32 C31 C36 118.3(4) . . ?
C32 C31 P2 120.3(3) . . ?
C36 C31 P2 121.2(3) . . ?
C33 C32 C31 120.5(5) . . ?
C33 C32 H32 119.8 . . ?
C31 C32 H32 119.8 . . ?
C34 C33 C32 120.4(5) . . ?
C34 C33 H33 119.8 . . ?
C32 C33 H33 119.8 . . ?
C33 C34 C35 120.0(5) . . ?
C33 C34 H34 120.0 . . ?
C35 C34 H34 120.0 . . ?
C34 C35 C36 120.5(5) . . ?
C34 C35 H35 119.7 . . ?
C36 C35 H35 119.7 . . ?
C35 C36 C31 120.3(4) . . ?
C35 C36 H36 119.8 . . ?
C31 C36 H36 119.8 . . ?
C38 C37 C42 117.8(4) . . ?
C38 C37 P2 121.0(3) . . ?
C42 C37 P2 121.3(4) . . ?
C39 C38 C37 121.0(4) . . ?
C39 C38 H38 119.5 . . ?
C37 C38 H38 119.5 . . ?
C40 C39 C38 120.1(5) . . ?
C40 C39 H39 119.9 . . ?
C38 C39 H39 119.9 . . ?
C41 C40 C39 119.9(5) . . ?
C41 C40 H40 120.0 . . ?
C39 C40 H40 120.0 . . ?
C40 C41 C42 120.4(5) . . ?
C40 C41 H41 119.8 . . ?
C42 C41 H41 119.8 . . ?
C41 C42 C37 120.6(5) . . ?
C41 C42 H42 119.7 . . ?
C37 C42 H42 119.7 . . ?
O4 C43 H43A 109.5 . . ?
O4 C43 H43B 109.5 . . ?
H43A C43 H43B 109.5 . . ?
O4 C43 H43C 109.5 . . ?
H43A C43 H43C 109.5 . . ?
H43B C43 H43C 109.5 . . ?

loop_
_geom_bond_atom_site_label_1
_geom_bond_atom_site_label_2
_geom_bond_distance
_geom_bond_site_symmetry_2
_geom_bond_publ_flag
Co P1 2.2437(11) . ?
Co P2 2.2456(11) . ?
Co S1 2.2703(12) . ?
Co S3 2.2712(12) . ?
Co S2 2.2877(11) . ?
Co S4 2.2972(11) . ?
S1 C1 1.718(4) . ?
S2 C1 1.709(4) . ?
S3 C4 1.704(4) . ?
S4 C4 1.709(4) . ?
P1 O1 1.600(3) . ?
P1 C17 1.816(4) . ?
P1 C11 1.818(4) . ?
P2 O4 1.608(3) . ?
P2 C31 1.814(4) . ?
P2 C37 1.822(4) . ?
P3 F3 1.468(4) . ?
P3 F5 1.487(5) . ?
P3 F4 1.512(4) . ?
P3 F2 1.517(4) . ?
P3 F6 1.549(4) . ?
P3 F1 1.564(4) . ?
O1 C23 1.454(5) . ?
O4 C43 1.435(5) . ?
N1 C1 1.308(4) . ?
N1 C2 1.456(5) . ?
N1 C3 1.464(5) . ?
N2 C4 1.324(5) . ?
N2 C5 1.450(7) . ?
N2 C6 1.465(6) . ?
C2 H2A 0.9600 . ?
C2 H2B 0.9600 . ?
C2 H2C 0.9600 . ?
C3 H3A 0.9600 . ?
C3 H3B 0.9600 . ?
C3 H3C 0.9600 . ?
C5 H5A 0.9600 . ?
C5 H5B 0.9600 . ?
C5 H5C 0.9600 . ?
C6 H6A 0.9600 . ?
C6 H6B 0.9600 . ?
C6 H6C 0.9600 . ?
C11 C16 1.394(5) . ?
C11 C12 1.399(5) . ?
C12 C13 1.385(6) . ?
C12 H12 0.9300 . ?
C13 C14 1.357(6) . ?
C13 H13 0.9300 . ?
C14 C15 1.372(7) . ?
C14 H14 0.9300 . ?
C15 C16 1.374(6) . ?
C15 H15 0.9300 . ?
C16 H16 0.9300 . ?
C17 C22 1.390(5) . ?
C17 C18 1.403(5) . ?
C18 C19 1.379(6) . ?
C18 H18 0.9300 . ?
C19 C20 1.368(7) . ?
C19 H19 0.9300 . ?
C20 C21 1.354(7) . ?
C20 H20 0.9300 . ?
C21 C22 1.394(6) . ?
C21 H21 0.9300 . ?
C22 H22 0.9300 . ?
C23 H23A 0.9600 . ?
C23 H23B 0.9600 . ?
C23 H23C 0.9600 . ?
C31 C32 1.389(5) . ?
C31 C36 1.389(5) . ?
C32 C33 1.386(6) . ?
C32 H32 0.9300 . ?
C33 C34 1.356(7) . ?
C33 H33 0.9300 . ?
C34 C35 1.371(6) . ?
C34 H34 0.9300 . ?
C35 C36 1.378(6) . ?
C35 H35 0.9300 . ?
C36 H36 0.9300 . ?
C37 C38 1.389(6) . ?
C37 C42 1.406(6) . ?
C38 C39 1.380(6) . ?
C38 H38 0.9300 . ?
C39 C40 1.374(6) . ?
C39 H39 0.9300 . ?
C40 C41 1.373(7) . ?
C40 H40 0.9300 . ?
C41 C42 1.373(7) . ?
C41 H41 0.9300 . ?
C42 H42 0.9300 . ?
C43 H43A 0.9600 . ?
C43 H43B 0.9600 . ?
C43 H43C 0.9600 . ?

loop_
_geom_torsion_atom_site_label_1
_geom_torsion_atom_site_label_2
_geom_torsion_atom_site_label_3
_geom_torsion_atom_site_label_4
_geom_torsion
_geom_torsion_site_symmetry_1
_geom_torsion_site_symmetry_2
_geom_torsion_site_symmetry_3
_geom_torsion_site_symmetry_4
_geom_torsion_publ_flag
P1 Co S1 C1 -81.91(12) . . . . ?
P2 Co S1 C1 -176.13(12) . . . . ?
S3 Co S1 C1 57.66(19) . . . . ?
S2 Co S1 C1 2.19(12) . . . . ?
S4 Co S1 C1 90.32(12) . . . . ?
P1 Co S2 C1 95.63(12) . . . . ?
P2 Co S2 C1 45.7(11) . . . . ?
S1 Co S2 C1 -2.20(12) . . . . ?
S3 Co S2 C1 -167.76(12) . . . . ?
S4 Co S2 C1 -92.19(12) . . . . ?
P1 Co S3 C4 175.03(15) . . . . ?
P2 Co S3 C4 -92.47(15) . . . . ?
S1 Co S3 C4 35.5(2) . . . . ?
S2 Co S3 C4 88.75(15) . . . . ?
S4 Co S3 C4 1.66(14) . . . . ?
P1 Co S4 C4 -43.6(3) . . . . ?
P2 Co S4 C4 85.65(15) . . . . ?
S1 Co S4 C4 -171.97(14) . . . . ?
S3 Co S4 C4 -1.66(14) . . . . ?
S2 Co S4 C4 -95.84(14) . . . . ?
P2 Co P1 O1 23.98(12) . . . . ?
S1 Co P1 O1 -78.81(12) . . . . ?
S3 Co P1 O1 112.57(12) . . . . ?
S2 Co P1 O1 -154.32(12) . . . . ?
S4 Co P1 O1 153.3(3) . . . . ?
P2 Co P1 C17 -93.88(14) . . . . ?
S1 Co P1 C17 163.33(13) . . . . ?
S3 Co P1 C17 -5.29(14) . . . . ?
S2 Co P1 C17 87.82(14) . . . . ?
S4 Co P1 C17 35.4(3) . . . . ?
P2 Co P1 C11 143.41(15) . . . . ?
S1 Co P1 C11 40.61(15) . . . . ?
S3 Co P1 C11 -128.01(15) . . . . ?
S2 Co P1 C11 -34.89(15) . . . . ?
S4 Co P1 C11 -87.3(3) . . . . ?
P1 Co P2 O4 42.33(11) . . . . ?
S1 Co P2 O4 139.68(11) . . . . ?
S3 Co P2 O4 -54.43(11) . . . . ?
S2 Co P2 O4 92.2(11) . . . . ?
S4 Co P2 O4 -130.02(11) . . . . ?
P1 Co P2 C31 157.15(15) . . . . ?
S1 Co P2 C31 -105.50(15) . . . . ?
S3 Co P2 C31 60.38(15) . . . . ?
S2 Co P2 C31 -153.0(11) . . . . ?
S4 Co P2 C31 -15.20(15) . . . . ?
P1 Co P2 C37 -81.13(16) . . . . ?
S1 Co P2 C37 16.22(16) . . . . ?
S3 Co P2 C37 -177.90(16) . . . . ?
S2 Co P2 C37 -31.3(11) . . . . ?
S4 Co P2 C37 106.51(16) . . . . ?
C17 P1 O1 C23 -70.1(3) . . . . ?
C11 P1 O1 C23 42.1(4) . . . . ?
Co P1 O1 C23 170.5(3) . . . . ?
C31 P2 O4 C43 77.4(3) . . . . ?
C37 P2 O4 C43 -30.6(4) . . . . ?
Co P2 O4 C43 -161.6(3) . . . . ?
C2 N1 C1 S2 179.5(3) . . . . ?
C3 N1 C1 S2 2.8(5) . . . . ?
C2 N1 C1 S1 0.8(5) . . . . ?
C3 N1 C1 S1 -175.9(3) . . . . ?
Co S2 C1 N1 -175.9(3) . . . . ?
Co S2 C1 S1 3.01(16) . . . . ?
Co S1 C1 N1 175.9(3) . . . . ?
Co S1 C1 S2 -3.03(16) . . . . ?
C5 N2 C4 S3 -4.1(7) . . . . ?
C6 N2 C4 S3 179.9(4) . . . . ?
C5 N2 C4 S4 175.2(4) . . . . ?
C6 N2 C4 S4 -0.9(7) . . . . ?
Co S3 C4 N2 177.0(4) . . . . ?
Co S3 C4 S4 -2.3(2) . . . . ?
Co S4 C4 N2 -177.0(4) . . . . ?
Co S4 C4 S3 2.3(2) . . . . ?
O1 P1 C11 C16 -121.2(3) . . . . ?
C17 P1 C11 C16 -9.8(4) . . . . ?
Co P1 C11 C16 113.8(3) . . . . ?
O1 P1 C11 C12 59.8(3) . . . . ?
C17 P1 C11 C12 171.3(3) . . . . ?
Co P1 C11 C12 -65.2(3) . . . . ?
C16 C11 C12 C13 -3.0(6) . . . . ?
P1 C11 C12 C13 176.1(3) . . . . ?
C11 C12 C13 C14 0.6(7) . . . . ?
C12 C13 C14 C15 3.3(7) . . . . ?
C13 C14 C15 C16 -4.7(7) . . . . ?
C14 C15 C16 C11 2.2(7) . . . . ?
C12 C11 C16 C15 1.6(6) . . . . ?
P1 C11 C16 C15 -177.4(3) . . . . ?
O1 P1 C17 C22 -17.9(3) . . . . ?
C11 P1 C17 C22 -126.6(3) . . . . ?
Co P1 C17 C22 104.2(3) . . . . ?
O1 P1 C17 C18 171.0(3) . . . . ?
C11 P1 C17 C18 62.4(3) . . . . ?
Co P1 C17 C18 -66.8(3) . . . . ?
C22 C17 C18 C19 1.0(6) . . . . ?
P1 C17 C18 C19 172.2(3) . . . . ?
C17 C18 C19 C20 -1.3(6) . . . . ?
C18 C19 C20 C21 0.7(7) . . . . ?
C19 C20 C21 C22 0.2(8) . . . . ?
C18 C17 C22 C21 -0.2(6) . . . . ?
P1 C17 C22 C21 -171.5(3) . . . . ?
C20 C21 C22 C17 -0.5(7) . . . . ?
O4 P2 C31 C32 -159.6(3) . . . . ?
C37 P2 C31 C32 -48.0(4) . . . . ?
Co P2 C31 C32 83.2(4) . . . . ?
O4 P2 C31 C36 26.5(4) . . . . ?
C37 P2 C31 C36 138.1(3) . . . . ?
Co P2 C31 C36 -90.7(3) . . . . ?
C36 C31 C32 C33 0.6(7) . . . . ?
P2 C31 C32 C33 -173.6(4) . . . . ?
C31 C32 C33 C34 -0.3(8) . . . . ?
C32 C33 C34 C35 -0.4(8) . . . . ?
C33 C34 C35 C36 0.8(8) . . . . ?
C34 C35 C36 C31 -0.6(7) . . . . ?
C32 C31 C36 C35 -0.1(6) . . . . ?
P2 C31 C36 C35 173.9(4) . . . . ?
O4 P2 C37 C38 -100.6(3) . . . . ?
C31 P2 C37 C38 150.3(3) . . . . ?
Co P2 C37 C38 23.3(4) . . . . ?
O4 P2 C37 C42 78.9(4) . . . . ?
C31 P2 C37 C42 -30.2(4) . . . . ?
Co P2 C37 C42 -157.3(3) . . . . ?
C42 C37 C38 C39 2.1(6) . . . . ?
P2 C37 C38 C39 -178.4(3) . . . . ?
C37 C38 C39 C40 -0.9(7) . . . . ?
C38 C39 C40 C41 -2.4(8) . . . . ?
C39 C40 C41 C42 4.4(9) . . . . ?
C40 C41 C42 C37 -3.2(8) . . . . ?
C38 C37 C42 C41 -0.1(7) . . . . ?
P2 C37 C42 C41 -179.6(4) . . . . ?
